data_7055390
loop_
_publ_author_name
'Shen, Fu-Xing'
'Huang, Wei'
'Yamamoto, Takashi'
'Einaga, Yasuaki'
'Wu, Dayu'

_publ_section_title
;
 Preparation of dihydroquinazoline carbohydrazone Fe(ii) complexes for
 spin crossover
;
_journal_issue 5
_journal_name_full 'New J. Chem.'
_journal_page_first 4534
_journal_paper_doi 10.1039/C5NJ03095A
_journal_volume 40
_journal_year 2016
_chemical_formula_moiety 'C38 H30 Fe N10 O2, 2(B F4)'
_chemical_formula_sum 'C38 H30 B2 F8 Fe N10 O2'
_chemical_formula_weight 888.19
_space_group_crystal_system triclinic
_space_group_IT_number 2
_space_group_name_Hall '-P 1'
_space_group_name_H-M_alt 'P -1'
_symmetry_space_group_name_Hall '-P 1'
_symmetry_space_group_name_H-M 'P -1'
_atom_sites_solution_hydrogens geom
_audit_creation_method SHELXL-2014/7
_audit_update_record
;
2016-02-20 deposited with the CCDC.
2016-02-29 downloaded from the CCDC.
;
_cell_angle_alpha 72.999(4)
_cell_angle_beta 75.187(3)
_cell_angle_gamma 86.189(3)
_cell_formula_units_Z 2
_cell_length_a 11.8910(19)
_cell_length_b 12.235(2)
_cell_length_c 18.064(3)
_cell_measurement_reflns_used 4721
_cell_measurement_temperature 100(2)
_cell_measurement_theta_max 25
_cell_measurement_theta_min 1.74
_cell_volume 2429.6(7)
_computing_cell_refinement 'Bruker SMART'
_computing_data_collection 'Bruker SMART'
_computing_data_reduction 'Bruker SAINT'
_computing_molecular_graphics 'Bruker SHELXTL'
_computing_publication_material 'Bruker SHELXTL'
_computing_structure_refinement 'SHELXL-2014/7 (Sheldrick, 2014)'
_computing_structure_solution 'SHELXL-2014/7 (Sheldrick, 2014)'
_diffrn_ambient_temperature 100(2)
_diffrn_measured_fraction_theta_full 0.982
_diffrn_measured_fraction_theta_max 0.982
_diffrn_measurement_device_type 'Bruker APEX-II CCD'
_diffrn_measurement_method 'phi and omega scans'
_diffrn_radiation_type MoK\a
_diffrn_radiation_wavelength 0.71073
_diffrn_reflns_av_R_equivalents 0.0332
_diffrn_reflns_av_unetI/netI 0.0730
_diffrn_reflns_Laue_measured_fraction_full 0.982
_diffrn_reflns_Laue_measured_fraction_max 0.982
_diffrn_reflns_limit_h_max 13
_diffrn_reflns_limit_h_min -14
_diffrn_reflns_limit_k_max 14
_diffrn_reflns_limit_k_min -13
_diffrn_reflns_limit_l_max 20
_diffrn_reflns_limit_l_min -21
_diffrn_reflns_number 12814
_diffrn_reflns_point_group_measured_fraction_full 0.982
_diffrn_reflns_point_group_measured_fraction_max 0.982
_diffrn_reflns_theta_full 25.000
_diffrn_reflns_theta_max 25.000
_diffrn_reflns_theta_min 1.741
_diffrn_source 'fine-focus sealed tube'
_exptl_absorpt_coefficient_mu 0.381
_exptl_absorpt_correction_T_max 0.941
_exptl_absorpt_correction_T_min 0.917
_exptl_absorpt_correction_type multi-scan
_exptl_absorpt_process_details SADABS
_exptl_crystal_colour 'dark red'
_exptl_crystal_density_diffrn 1.214
_exptl_crystal_description block
_exptl_crystal_F_000 904
_exptl_crystal_size_max 0.240
_exptl_crystal_size_mid 0.190
_exptl_crystal_size_min 0.160
_refine_diff_density_max 1.378
_refine_diff_density_min -0.932
_refine_diff_density_rms 0.124
_refine_ls_extinction_method none
_refine_ls_goodness_of_fit_ref 1.086
_refine_ls_hydrogen_treatment constr
_refine_ls_matrix_type full
_refine_ls_number_parameters 622
_refine_ls_number_reflns 8412
_refine_ls_number_restraints 391
_refine_ls_restrained_S_all 1.212
_refine_ls_R_factor_all 0.1105
_refine_ls_R_factor_gt 0.0883
_refine_ls_shift/su_max 0.000
_refine_ls_shift/su_mean 0.000
_refine_ls_structure_factor_coef Fsqd
_refine_ls_weighting_details 'w=1/[\s^2^(Fo^2^)+(0.2000P)^2^] where P=(Fo^2^+2Fc^2^)/3'
_refine_ls_weighting_scheme calc
_refine_ls_wR_factor_gt 0.2567
_refine_ls_wR_factor_ref 0.2841
_reflns_Friedel_coverage 0.000
_reflns_number_gt 5934
_reflns_number_total 8412
_reflns_threshold_expression 'I > 2\s(I)'
_cod_data_source_file c5nj03095a1.cif
_cod_data_source_block 2-100K
_cod_depositor_comments
;
The following automatic conversions were performed:

'_exptl_absorpt_correction_type' value 'multi-Scan' changed to
'multi-scan' according to
/usr/data/users/saulius/crontab/automatic-downloads/rss-feeds/RSC/lib/dictionaries/cif_core.dic
dictionary named 'cif_core.dic' version 2.4.2 from 2011-04-26.

Automatic conversion script
Id: cif_fix_values 4268 2015-11-12 08:31:59Z antanas 

 Adding full bibliography for 7055389--7055395.cif.
;
_cod_database_code 7055390
_shelx_shelxl_version_number 2014/7
_shelx_space_group_comment
;
The symmetry employed for this shelxl refinement is uniquely defined
by the following loop, which should always be used as a source of
symmetry information in preference to the above space-group names.
They are only intended as comments.
;
_shelx_estimated_absorpt_t_min 0.914
_shelx_estimated_absorpt_t_max 0.942

loop_
_space_group_symop_operation_xyz
'x, y, z'
'-x, -y, -z'

loop_
_atom_site_label
_atom_site_type_symbol
_atom_site_fract_x
_atom_site_fract_y
_atom_site_fract_z
_atom_site_U_iso_or_equiv
_atom_site_adp_type
_atom_site_occupancy
_atom_site_site_symmetry_order
_atom_site_calc_flag
_atom_site_refinement_flags_posn
_atom_site_refinement_flags_adp
_atom_site_refinement_flags_occupancy
_atom_site_disorder_assembly
_atom_site_disorder_group
Fe1 Fe 0.30685(5) 0.99798(5) 0.27045(4) 0.0249(3) Uani 1 1 d . . . . .
C1 C 0.2669(5) 1.3331(5) 0.1119(3) 0.0435(13) Uani 1 1 d . . . . .
H1 H 0.2645 1.4077 0.1181 0.052 Uiso 1 1 calc R U . . .
C2 C 0.2578(5) 1.3161(6) 0.0414(3) 0.0553(16) Uani 1 1 d . . . . .
H2 H 0.2471 1.3794 -0.0015 0.066 Uiso 1 1 calc R U . . .
C3 C 0.2639(5) 1.2106(6) 0.0337(3) 0.0497(15) Uani 1 1 d . . . . .
H3 H 0.2600 1.1991 -0.0154 0.060 Uiso 1 1 calc R U . . .
C4 C 0.2762(4) 1.1165(5) 0.0977(3) 0.0394(12) Uani 1 1 d . . . . .
H4 H 0.2790 1.0417 0.0916 0.047 Uiso 1 1 calc R U . . .
C5 C 0.2797(4) 1.2366(4) 0.1740(3) 0.0344(11) Uani 1 1 d . . . . .
C6 C 0.2906(4) 1.2467(4) 0.2506(3) 0.0308(10) Uani 1 1 d . . . . .
H6 H 0.2874 1.3182 0.2618 0.037 Uiso 1 1 calc R U . . .
C7 C 0.1571(4) 1.2358(4) 0.4498(3) 0.0284(10) Uani 1 1 d . . . . .
C9 C -0.0057(4) 1.3229(4) 0.5141(3) 0.0374(12) Uani 1 1 d . . . . .
H9 H -0.0390 1.3812 0.5378 0.045 Uiso 1 1 calc R U . . .
C10 C -0.0745(4) 1.2371(4) 0.5151(3) 0.0319(11) Uani 1 1 d . . . . .
H10 H -0.1560 1.2354 0.5378 0.038 Uiso 1 1 calc R U . . .
C11 C -0.0213(4) 1.1529(4) 0.4817(3) 0.0319(11) Uani 1 1 d . . . . .
H11 H -0.0686 1.0934 0.4816 0.038 Uiso 1 1 calc R U . . .
N3 N 0.0937(3) 1.1503(3) 0.4493(2) 0.0305(9) Uani 1 1 d . . . . .
C12 C 0.2878(4) 1.2319(4) 0.4154(3) 0.0299(10) Uani 1 1 d . . . . .
H12 H 0.3136 1.3069 0.3750 0.036 Uiso 1 1 calc R U . . .
C13 C 0.3213(3) 1.0287(4) 0.4201(3) 0.0272(10) Uani 1 1 d . . . . .
C14 C 0.3359(3) 1.0086(4) 0.4998(3) 0.0305(11) Uani 1 1 d . . . . .
C15 C 0.3392(4) 0.8974(5) 0.5493(3) 0.0355(12) Uani 1 1 d . . . . .
H15 H 0.3228 0.8350 0.5323 0.043 Uiso 1 1 calc R U . . .
C16 C 0.3654(4) 0.8761(6) 0.6213(3) 0.0419(13) Uani 1 1 d . . . . .
H16 H 0.3667 0.8001 0.6545 0.050 Uiso 1 1 calc R U . . .
C17 C 0.3899(4) 0.9683(6) 0.6449(3) 0.0441(14) Uani 1 1 d . . . . .
H17 H 0.4096 0.9539 0.6947 0.053 Uiso 1 1 calc R U . . .
C18 C 0.3868(4) 1.0798(5) 0.5989(3) 0.0409(14) Uani 1 1 d . . . . .
H18 H 0.4047 1.1407 0.6168 0.049 Uiso 1 1 calc R U . . .
C19 C 0.3567(4) 1.1031(5) 0.5245(3) 0.0341(12) Uani 1 1 d . . . . .
C20 C 0.6382(4) 0.7154(5) 0.1848(3) 0.0367(12) Uani 1 1 d . . . . .
C21 C 0.7521(5) 0.6707(5) 0.1704(3) 0.0441(13) Uani 1 1 d . . . . .
H21 H 0.7643 0.5925 0.1721 0.053 Uiso 1 1 calc R U . . .
C22 C 0.8446(4) 0.7431(6) 0.1537(3) 0.0498(15) Uani 1 1 d . . . . .
H22 H 0.9212 0.7133 0.1448 0.060 Uiso 1 1 calc R U . . .
C23 C 0.8306(4) 0.8564(6) 0.1495(3) 0.0463(14) Uani 1 1 d . . . . .
H23 H 0.8965 0.9050 0.1350 0.056 Uiso 1 1 calc R U . . .
C24 C 0.7182(4) 0.9000(5) 0.1668(3) 0.0350(11) Uani 1 1 d . . . . .
H24 H 0.7071 0.9779 0.1659 0.042 Uiso 1 1 calc R U . . .
C25 C 0.6225(4) 0.8280(4) 0.1852(3) 0.0284(10) Uani 1 1 d . . . . .
C26 C 0.5049(4) 0.8714(4) 0.2095(3) 0.0267(10) Uani 1 1 d . . . . .
C27 C 0.4332(4) 0.6985(4) 0.1903(3) 0.0350(11) Uani 1 1 d . . . . .
H27 H 0.3687 0.6420 0.2207 0.042 Uiso 1 1 calc R U . . .
C28 C 0.4314(4) 0.7374(4) 0.1006(3) 0.0324(11) Uani 1 1 d . . . . .
N7 N 0.4371(3) 0.8472(3) 0.0650(2) 0.0302(9) Uani 1 1 d . . . . .
C32 C 0.4376(5) 0.8784(5) -0.0123(3) 0.0407(12) Uani 1 1 d . . . . .
H32 H 0.4418 0.9578 -0.0395 0.049 Uiso 1 1 calc R U . . .
C31 C 0.4326(5) 0.8041(5) -0.0551(4) 0.0468(14) Uani 1 1 d . . . . .
H31 H 0.4339 0.8309 -0.1103 0.056 Uiso 1 1 calc R U . . .
C30 C 0.4254(6) 0.6898(5) -0.0157(4) 0.0582(17) Uani 1 1 d . . . . .
H30 H 0.4211 0.6353 -0.0431 0.070 Uiso 1 1 calc R U . . .
C33 C 0.2145(4) 0.7954(4) 0.2456(3) 0.0295(10) Uani 1 1 d . . . . .
H33 H 0.2121 0.7291 0.2288 0.035 Uiso 1 1 calc R U . . .
C34 C 0.1093(4) 0.8542(4) 0.2763(3) 0.0275(10) Uani 1 1 d . . . . .
C35 C 0.0000(4) 0.8121(4) 0.2876(3) 0.0326(11) Uani 1 1 d . . . . .
H35 H -0.0096 0.7439 0.2748 0.039 Uiso 1 1 calc R U . . .
C36 C -0.0967(4) 0.8714(5) 0.3182(3) 0.0390(12) Uani 1 1 d . . . . .
H36 H -0.1734 0.8448 0.3262 0.047 Uiso 1 1 calc R U . . .
C37 C -0.0784(4) 0.9681(5) 0.3363(3) 0.0391(12) Uani 1 1 d . . . . .
H37 H -0.1426 1.0090 0.3583 0.047 Uiso 1 1 calc R U . . .
C38 C 0.0353(4) 1.0071(5) 0.3222(3) 0.0339(11) Uani 1 1 d . . . . .
H38 H 0.0468 1.0757 0.3340 0.041 Uiso 1 1 calc R U . . .
N1 N 0.3539(3) 1.2108(4) 0.4756(3) 0.0361(10) Uani 1 1 d . . . . .
H1A H 0.3915 1.2669 0.4804 0.043 Uiso 1 1 calc R U . . .
N2 N 0.3188(3) 1.1407(3) 0.3757(2) 0.0274(8) Uani 1 1 d . . . . .
C8 C 0.1104(4) 1.3250(5) 0.4793(3) 0.0389(12) Uani 1 1 d . . . . .
H8 H 0.1581 1.3867 0.4754 0.047 Uiso 1 1 calc R U . . .
N4 N 0.3047(3) 1.1517(3) 0.3019(2) 0.0246(8) Uani 1 1 d . . . . .
N5 N 0.2840(3) 1.1299(3) 0.1672(2) 0.0291(9) Uani 1 1 d . . . . .
N6 N 0.5421(4) 0.6466(4) 0.2019(3) 0.0436(11) Uani 1 1 d . . . . .
H6A H 0.5473 0.5718 0.2196 0.052 Uiso 1 1 calc R U . . .
C29 C 0.4246(6) 0.6540(5) 0.0651(4) 0.0551(16) Uani 1 1 d . . . . .
H29 H 0.4195 0.5754 0.0943 0.066 Uiso 1 1 calc R U . . .
N8 N 0.4165(3) 0.7956(3) 0.2224(2) 0.0276(8) Uani 1 1 d . . . . .
N9 N 0.3102(3) 0.8408(3) 0.2433(2) 0.0238(8) Uani 1 1 d . . . . .
N10 N 0.1261(3) 0.9524(3) 0.2934(2) 0.0263(8) Uani 1 1 d . . . . .
O1 O 0.3194(3) 0.9509(3) 0.38949(19) 0.0293(7) Uani 1 1 d . . . . .
O2 O 0.4856(2) 0.9642(3) 0.22235(18) 0.0267(7) Uani 1 1 d . . . . .
F8 F 0.0815(3) 0.3974(3) 0.2861(2) 0.0629(10) Uani 1 1 d D U . . .
F3AA F 0.0645(4) 0.5480(3) 0.3366(2) 0.0866(13) Uani 1 1 d D U . . .
F4AA F 0.2384(4) 0.4927(4) 0.2807(4) 0.1255(19) Uani 1 1 d D U . . .
F5 F 0.1198(6) 0.5780(4) 0.2049(3) 0.1363(19) Uani 1 1 d D U . . .
B2 B 0.1237(5) 0.5032(4) 0.2772(3) 0.0723(16) Uani 1 1 d D U . . .
F0AA F 0.5752(9) 1.2553(7) 0.2124(7) 0.0655(19) Uani 0.5032 1 d D U P A 1
F2 F 0.6462(11) 1.3907(12) 0.2545(6) 0.079(2) Uani 0.5032 1 d D U P A 1
F1AA F 0.4960(9) 1.4194(8) 0.1828(9) 0.083(2) Uani 0.5032 1 d D U P A 1
F2AA F 0.6761(13) 1.4398(10) 0.1265(8) 0.090(2) Uani 0.5032 1 d D U P A 1
B1 B 0.6016(6) 1.3672(5) 0.1972(4) 0.071(2) Uani 1 1 d D U . . .
F1 F 0.6575(18) 1.2649(13) 0.1903(16) 0.068(3) Uani 0.2424 1 d D U P A 2
F5AA F 0.6248(16) 1.2548(11) 0.2012(15) 0.064(3) Uani 0.2544 1 d D U P A 3
F3 F 0.4874(12) 1.3929(16) 0.2365(12) 0.087(2) Uani 0.2424 1 d D U P A 2
F4 F 0.666(2) 1.408(2) 0.2377(14) 0.085(3) Uani 0.2424 1 d D U P A 2
F6 F 0.5971(19) 1.386(2) 0.2679(10) 0.086(3) Uani 0.2544 1 d D U P A 3
F7 F 0.6070(19) 1.4570(14) 0.1298(9) 0.088(2) Uani 0.2424 1 d D U P A 2
F9 F 0.684(2) 1.4125(19) 0.1237(13) 0.084(3) Uani 0.2544 1 d D U P A 3
F11 F 0.4963(15) 1.3882(19) 0.1790(16) 0.082(2) Uani 0.2544 1 d D U P A 3

loop_
_atom_site_aniso_label
_atom_site_aniso_U_11
_atom_site_aniso_U_22
_atom_site_aniso_U_33
_atom_site_aniso_U_23
_atom_site_aniso_U_13
_atom_site_aniso_U_12
Fe1 0.0146(4) 0.0407(4) 0.0224(4) -0.0169(3) -0.0002(3) -0.0015(3)
C1 0.043(3) 0.049(3) 0.031(3) -0.007(2) -0.002(2) 0.004(2)
C2 0.045(3) 0.067(4) 0.034(3) 0.009(3) 0.000(3) -0.001(3)
C3 0.039(3) 0.083(5) 0.020(3) -0.011(3) 0.000(2) -0.001(3)
C4 0.031(3) 0.062(3) 0.027(3) -0.018(2) -0.004(2) -0.004(2)
C5 0.021(2) 0.047(3) 0.029(3) -0.010(2) 0.004(2) -0.001(2)
C6 0.024(2) 0.035(3) 0.031(3) -0.015(2) 0.0031(19) 0.0016(19)
C7 0.026(2) 0.035(2) 0.024(2) -0.0122(19) -0.0010(19) -0.0054(19)
C9 0.034(3) 0.045(3) 0.034(3) -0.020(2) -0.001(2) 0.011(2)
C10 0.023(2) 0.044(3) 0.028(2) -0.015(2) -0.0004(19) 0.006(2)
C11 0.015(2) 0.043(3) 0.034(3) -0.015(2) 0.0052(19) -0.0025(19)
N3 0.0186(19) 0.034(2) 0.039(2) -0.0169(18) -0.0004(17) -0.0019(16)
C12 0.024(2) 0.041(3) 0.029(2) -0.025(2) 0.0042(19) -0.0058(19)
C13 0.0075(19) 0.048(3) 0.030(2) -0.023(2) 0.0028(17) 0.0000(18)
C14 0.0083(19) 0.062(3) 0.026(2) -0.026(2) 0.0018(17) 0.0026(19)
C15 0.018(2) 0.063(3) 0.029(3) -0.021(2) -0.0054(19) 0.005(2)
C16 0.014(2) 0.084(4) 0.027(3) -0.020(3) 0.0008(19) 0.003(2)
C17 0.015(2) 0.088(4) 0.029(3) -0.018(3) -0.006(2) 0.007(2)
C18 0.006(2) 0.091(4) 0.036(3) -0.040(3) 0.0028(19) -0.001(2)
C19 0.010(2) 0.065(3) 0.037(3) -0.032(3) -0.0015(19) -0.001(2)
C20 0.021(2) 0.061(3) 0.028(3) -0.019(2) -0.001(2) 0.008(2)
C21 0.032(3) 0.063(4) 0.038(3) -0.017(3) -0.011(2) 0.019(3)
C22 0.019(3) 0.095(5) 0.040(3) -0.031(3) -0.008(2) 0.020(3)
C23 0.015(2) 0.088(5) 0.035(3) -0.021(3) -0.002(2) 0.001(3)
C24 0.016(2) 0.064(3) 0.031(3) -0.026(2) -0.0031(19) 0.003(2)
C25 0.013(2) 0.055(3) 0.019(2) -0.019(2) 0.0017(17) 0.0023(19)
C26 0.018(2) 0.045(3) 0.018(2) -0.015(2) 0.0009(17) -0.0059(19)
C27 0.024(2) 0.043(3) 0.034(3) -0.017(2) 0.007(2) -0.007(2)
C28 0.025(2) 0.043(3) 0.034(3) -0.022(2) -0.002(2) -0.003(2)
N7 0.0221(19) 0.040(2) 0.029(2) -0.0156(18) 0.0006(16) -0.0080(16)
C32 0.035(3) 0.051(3) 0.038(3) -0.015(2) -0.008(2) -0.006(2)
C31 0.040(3) 0.068(4) 0.038(3) -0.026(3) -0.005(2) -0.010(3)
C30 0.069(4) 0.061(4) 0.051(4) -0.038(3) 0.004(3) -0.019(3)
C33 0.014(2) 0.044(3) 0.032(3) -0.018(2) 0.0013(18) -0.0036(19)
C34 0.015(2) 0.045(3) 0.020(2) -0.011(2) 0.0013(17) 0.0009(19)
C35 0.016(2) 0.052(3) 0.029(3) -0.013(2) -0.0025(19) -0.008(2)
C36 0.013(2) 0.067(4) 0.035(3) -0.016(3) -0.001(2) -0.005(2)
C37 0.015(2) 0.067(4) 0.035(3) -0.020(3) 0.001(2) 0.004(2)
C38 0.020(2) 0.055(3) 0.031(3) -0.021(2) -0.005(2) 0.007(2)
N1 0.0194(19) 0.061(3) 0.039(2) -0.035(2) 0.0006(17) -0.0092(18)
N2 0.0193(18) 0.041(2) 0.026(2) -0.0210(17) 0.0010(15) -0.0019(16)
C8 0.034(3) 0.048(3) 0.037(3) -0.020(2) -0.002(2) -0.008(2)
N4 0.0128(17) 0.040(2) 0.0201(19) -0.0143(17) 0.0049(14) -0.0052(15)
N5 0.0142(17) 0.048(2) 0.0197(19) -0.0095(17) 0.0066(14) -0.0032(16)
N6 0.029(2) 0.040(2) 0.058(3) -0.014(2) -0.006(2) 0.0069(19)
C29 0.070(4) 0.045(3) 0.054(4) -0.031(3) -0.003(3) -0.003(3)
N8 0.0162(18) 0.038(2) 0.029(2) -0.0148(17) -0.0007(15) -0.0044(15)
N9 0.0122(17) 0.040(2) 0.0183(18) -0.0117(15) 0.0029(14) -0.0029(15)
N10 0.0148(18) 0.046(2) 0.0222(19) -0.0186(17) -0.0007(15) -0.0016(16)
O1 0.0199(15) 0.0421(19) 0.0286(17) -0.0152(14) -0.0041(13) -0.0025(13)
O2 0.0169(15) 0.0410(18) 0.0270(17) -0.0195(14) -0.0013(12) -0.0037(13)
F8 0.055(2) 0.0533(19) 0.073(2) -0.0249(17) 0.0061(18) -0.0029(16)
F3AA 0.123(3) 0.060(2) 0.065(2) -0.0300(19) 0.008(2) 0.010(2)
F4AA 0.079(3) 0.060(2) 0.218(5) -0.056(3) 0.022(3) -0.023(2)
F5 0.259(5) 0.075(3) 0.067(3) -0.020(2) -0.021(3) -0.019(3)
B2 0.092(3) 0.050(3) 0.071(3) -0.030(2) 0.003(3) -0.005(3)
F0AA 0.090(5) 0.056(3) 0.071(4) -0.026(3) -0.045(4) -0.003(4)
F2 0.087(5) 0.071(4) 0.096(4) -0.035(3) -0.037(4) -0.014(4)
F1AA 0.090(4) 0.069(4) 0.097(4) -0.023(4) -0.036(3) -0.006(3)
F2AA 0.097(4) 0.075(4) 0.109(4) -0.026(4) -0.040(4) -0.011(4)
B1 0.096(6) 0.046(4) 0.077(5) -0.007(4) -0.048(5) 0.007(4)
F1 0.090(5) 0.054(4) 0.076(4) -0.021(4) -0.045(5) -0.006(4)
F5AA 0.089(6) 0.051(4) 0.070(5) -0.019(4) -0.049(5) -0.004(5)
F3 0.095(4) 0.076(4) 0.100(4) -0.028(4) -0.034(4) -0.011(4)
F4 0.092(5) 0.072(4) 0.104(5) -0.032(4) -0.038(4) -0.012(4)
F6 0.097(5) 0.075(4) 0.100(5) -0.033(4) -0.035(4) -0.009(5)
F7 0.096(4) 0.072(4) 0.101(4) -0.024(4) -0.036(4) -0.005(4)
F9 0.096(4) 0.070(5) 0.098(4) -0.027(4) -0.039(4) -0.007(4)
F11 0.092(4) 0.071(4) 0.092(4) -0.026(4) -0.035(4) -0.009(4)

loop_
_atom_type_symbol
_atom_type_description
_atom_type_scat_dispersion_real
_atom_type_scat_dispersion_imag
_atom_type_scat_source
C C 0.0033 0.0016 'International Tables Vol C Tables 4.2.6.8 and 6.1.1.4'
H H 0.0000 0.0000 'International Tables Vol C Tables 4.2.6.8 and 6.1.1.4'
B B 0.0013 0.0007 'International Tables Vol C Tables 4.2.6.8 and 6.1.1.4'
F F 0.0171 0.0103 'International Tables Vol C Tables 4.2.6.8 and 6.1.1.4'
Fe Fe 0.3463 0.8444 'International Tables Vol C Tables 4.2.6.8 and 6.1.1.4'
N N 0.0061 0.0033 'International Tables Vol C Tables 4.2.6.8 and 6.1.1.4'
O O 0.0106 0.0060 'International Tables Vol C Tables 4.2.6.8 and 6.1.1.4'

loop_
_geom_angle_atom_site_label_1
_geom_angle_atom_site_label_2
_geom_angle_atom_site_label_3
_geom_angle
O1 Fe1 N4 73.64(13)
O1 Fe1 N9 104.16(13)
N4 Fe1 N9 177.80(14)
O1 Fe1 O2 94.82(12)
N4 Fe1 O2 106.57(12)
N9 Fe1 O2 73.24(12)
O1 Fe1 N5 148.70(15)
N4 Fe1 N5 75.18(15)
N9 Fe1 N5 107.02(15)
O2 Fe1 N5 96.57(13)
O1 Fe1 N10 97.81(13)
N4 Fe1 N10 105.29(14)
N9 Fe1 N10 75.08(13)
O2 Fe1 N10 147.89(13)
N5 Fe1 N10 87.70(14)
C2 C1 C5 117.8(5)
C2 C1 H1 121.1
C5 C1 H1 121.1
C3 C2 C1 119.8(5)
C3 C2 H2 120.1
C1 C2 H2 120.1
C2 C3 C4 120.3(5)
C2 C3 H3 119.9
C4 C3 H3 119.9
N5 C4 C3 121.3(5)
N5 C4 H4 119.3
C3 C4 H4 119.3
N5 C5 C1 122.7(5)
N5 C5 C6 115.7(4)
C1 C5 C6 121.5(5)
N4 C6 C5 115.3(4)
N4 C6 H6 122.3
C5 C6 H6 122.3
N3 C7 C8 123.5(4)
N3 C7 C12 116.8(4)
C8 C7 C12 119.7(4)
C8 C9 C10 120.1(5)
C8 C9 H9 119.9
C10 C9 H9 119.9
C9 C10 C11 117.6(4)
C9 C10 H10 121.2
C11 C10 H10 121.2
N3 C11 C10 123.8(4)
N3 C11 H11 118.1
C10 C11 H11 118.1
C7 N3 C11 116.4(4)
N1 C12 N2 106.6(4)
N1 C12 C7 113.1(4)
N2 C12 C7 111.5(3)
N1 C12 H12 108.5
N2 C12 H12 108.5
C7 C12 H12 108.5
O1 C13 N2 120.0(4)
O1 C13 C14 123.0(4)
N2 C13 C14 116.8(4)
C15 C14 C19 120.4(4)
C15 C14 C13 120.7(4)
C19 C14 C13 118.7(5)
C16 C15 C14 121.7(5)
C16 C15 H15 119.2
C14 C15 H15 119.2
C15 C16 C17 118.4(6)
C15 C16 H16 120.8
C17 C16 H16 120.8
C18 C17 C16 122.5(5)
C18 C17 H17 118.8
C16 C17 H17 118.8
C17 C18 C19 119.6(5)
C17 C18 H18 120.2
C19 C18 H18 120.2
N1 C19 C14 119.8(4)
N1 C19 C18 122.6(5)
C14 C19 C18 117.4(5)
C25 C20 N6 119.3(4)
C25 C20 C21 119.8(5)
N6 C20 C21 120.8(5)
C22 C21 C20 118.4(5)
C22 C21 H21 120.8
C20 C21 H21 120.8
C23 C22 C21 122.4(5)
C23 C22 H22 118.8
C21 C22 H22 118.8
C22 C23 C24 119.3(5)
C22 C23 H23 120.3
C24 C23 H23 120.3
C25 C24 C23 119.4(5)
C25 C24 H24 120.3
C23 C24 H24 120.3
C20 C25 C24 120.5(4)
C20 C25 C26 120.1(4)
C24 C25 C26 119.3(4)
O2 C26 N8 121.7(4)
O2 C26 C25 123.4(4)
N8 C26 C25 114.7(4)
N6 C27 N8 107.7(4)
N6 C27 C28 111.9(4)
N8 C27 C28 110.3(4)
N6 C27 H27 109.0
N8 C27 H27 109.0
C28 C27 H27 109.0
N7 C28 C29 125.3(5)
N7 C28 C27 117.2(4)
C29 C28 C27 117.5(5)
C28 N7 C32 116.1(4)
N7 C32 C31 124.6(5)
N7 C32 H32 117.7
C31 C32 H32 117.7
C32 C31 C30 117.6(6)
C32 C31 H31 121.2
C30 C31 H31 121.2
C31 C30 C29 119.4(5)
C31 C30 H30 120.3
C29 C30 H30 120.3
N9 C33 C34 114.6(4)
N9 C33 H33 122.7
C34 C33 H33 122.7
N10 C34 C35 122.0(4)
N10 C34 C33 116.3(4)
C35 C34 C33 121.7(4)
C34 C35 C36 118.8(5)
C34 C35 H35 120.6
C36 C35 H35 120.6
C37 C36 C35 118.4(4)
C37 C36 H36 120.8
C35 C36 H36 120.8
C36 C37 C38 119.8(5)
C36 C37 H37 120.1
C38 C37 H37 120.1
N10 C38 C37 122.2(5)
N10 C38 H38 118.9
C37 C38 H38 118.9
C19 N1 C12 119.0(4)
C19 N1 H1A 120.5
C12 N1 H1A 120.5
N4 N2 C13 112.9(3)
N4 N2 C12 122.5(4)
C13 N2 C12 120.4(4)
C9 C8 C7 118.5(5)
C9 C8 H8 120.7
C7 C8 H8 120.7
C6 N4 N2 125.5(4)
C6 N4 Fe1 118.6(3)
N2 N4 Fe1 115.9(3)
C4 N5 C5 118.0(4)
C4 N5 Fe1 126.9(4)
C5 N5 Fe1 115.2(3)
C20 N6 C27 119.3(4)
C20 N6 H6A 120.4
C27 N6 H6A 120.4
C28 C29 C30 117.0(6)
C28 C29 H29 121.5
C30 C29 H29 121.5
N9 N8 C26 112.1(4)
N9 N8 C27 121.9(3)
C26 N8 C27 122.5(4)
C33 N9 N8 124.1(4)
C33 N9 Fe1 119.6(3)
N8 N9 Fe1 116.2(3)
C38 N10 C34 118.7(4)
C38 N10 Fe1 127.1(3)
C34 N10 Fe1 114.1(3)
C13 O1 Fe1 117.3(3)
C26 O2 Fe1 115.7(3)
F3AA B2 F5 109.2(4)
F3AA B2 F8 111.6(4)
F5 B2 F8 111.9(4)
F3AA B2 F4AA 107.7(4)
F5 B2 F4AA 107.6(5)
F8 B2 F4AA 108.7(4)
F6 B1 F11 110.5(14)
F6 B1 F5AA 110.5(14)
F11 B1 F5AA 105.9(12)
F0AA B1 F2 114.2(8)
F7 B1 F4 102.2(13)
F7 B1 F1 119.3(15)
F4 B1 F1 103.2(14)
F6 B1 F9 127.1(18)
F11 B1 F9 104.6(15)
F5AA B1 F9 95.8(12)
F0AA B1 F1AA 100.8(7)
F2 B1 F1AA 118.9(10)
F7 B1 F3 94.5(11)
F4 B1 F3 99.7(13)
F1 B1 F3 133.2(13)
F0AA B1 F2AA 127.8(9)
F2 B1 F2AA 99.4(9)
F1AA B1 F2AA 95.7(8)

loop_
_geom_bond_atom_site_label_1
_geom_bond_atom_site_label_2
_geom_bond_distance
Fe1 O1 2.099(3)
Fe1 N4 2.115(4)
Fe1 N9 2.115(4)
Fe1 O2 2.143(3)
Fe1 N5 2.145(4)
Fe1 N10 2.161(3)
C1 C2 1.379(8)
C1 C5 1.402(7)
C1 H1 0.9500
C2 C3 1.334(9)
C2 H2 0.9500
C3 C4 1.403(8)
C3 H3 0.9500
C4 N5 1.339(6)
C4 H4 0.9500
C5 N5 1.343(6)
C5 C6 1.464(7)
C6 N4 1.289(6)
C6 H6 0.9500
C7 N3 1.333(6)
C7 C8 1.375(7)
C7 C12 1.523(6)
C9 C8 1.362(7)
C9 C10 1.367(7)
C9 H9 0.9500
C10 C11 1.381(7)
C10 H10 0.9500
C11 N3 1.344(6)
C11 H11 0.9500
C12 N1 1.454(6)
C12 N2 1.474(6)
C12 H12 1.0000
C13 O1 1.236(5)
C13 N2 1.373(6)
C13 C14 1.442(6)
C14 C15 1.397(7)
C14 C19 1.412(7)
C15 C16 1.361(7)
C15 H15 0.9500
C16 C17 1.389(8)
C16 H16 0.9500
C17 C18 1.378(8)
C17 H17 0.9500
C18 C19 1.423(7)
C18 H18 0.9500
C19 N1 1.359(7)
C20 C25 1.380(7)
C20 N6 1.381(7)
C20 C21 1.416(7)
C21 C22 1.375(8)
C21 H21 0.9500
C22 C23 1.367(9)
C22 H22 0.9500
C23 C24 1.399(7)
C23 H23 0.9500
C24 C25 1.396(7)
C24 H24 0.9500
C25 C26 1.467(6)
C26 O2 1.219(5)
C26 N8 1.378(6)
C27 N6 1.441(6)
C27 N8 1.449(6)
C27 C28 1.555(7)
C27 H27 1.0000
C28 N7 1.306(6)
C28 C29 1.370(7)
N7 C32 1.333(7)
C32 C31 1.368(8)
C32 H32 0.9500
C31 C30 1.369(9)
C31 H31 0.9500
C30 C29 1.393(9)
C30 H30 0.9500
C33 N9 1.285(6)
C33 C34 1.466(6)
C33 H33 0.9500
C34 N10 1.363(6)
C34 C35 1.374(6)
C35 C36 1.397(7)
C35 H35 0.9500
C36 C37 1.359(8)
C36 H36 0.9500
C37 C38 1.401(7)
C37 H37 0.9500
C38 N10 1.305(6)
C38 H38 0.9500
N1 H1A 0.8800
N2 N4 1.352(5)
C8 H8 0.9500
N6 H6A 0.8800
C29 H29 0.9500
N8 N9 1.353(5)
F8 B2 1.369(5)
F3AA B2 1.362(5)
F4AA B2 1.378(5)
F5 B2 1.367(5)
F0AA B1 1.357(9)
F2 B1 1.381(10)
F1AA B1 1.420(10)
F2AA B1 1.438(11)
B1 F6 1.348(13)
B1 F11 1.364(13)
B1 F5AA 1.369(12)
B1 F7 1.371(12)
B1 F4 1.384(13)
B1 F1 1.401(13)
B1 F9 1.418(13)
B1 F3 1.424(12)

loop_
_geom_torsion_atom_site_label_1
_geom_torsion_atom_site_label_2
_geom_torsion_atom_site_label_3
_geom_torsion_atom_site_label_4
_geom_torsion
C5 C1 C2 C3 -1.5(8)
C1 C2 C3 C4 1.9(9)
C2 C3 C4 N5 -1.2(8)
C2 C1 C5 N5 0.4(8)
C2 C1 C5 C6 179.7(5)
N5 C5 C6 N4 1.0(6)
C1 C5 C6 N4 -178.4(4)
C8 C9 C10 C11 1.7(7)
C9 C10 C11 N3 0.7(8)
C8 C7 N3 C11 -1.7(7)
C12 C7 N3 C11 178.3(4)
C10 C11 N3 C7 -0.7(7)
N3 C7 C12 N1 -111.2(5)
C8 C7 C12 N1 68.9(6)
N3 C7 C12 N2 8.9(6)
C8 C7 C12 N2 -171.1(4)
O1 C13 C14 C15 -5.2(6)
N2 C13 C14 C15 179.8(4)
O1 C13 C14 C19 169.4(4)
N2 C13 C14 C19 -5.5(6)
C19 C14 C15 C16 -1.8(6)
C13 C14 C15 C16 172.8(4)
C14 C15 C16 C17 -0.5(7)
C15 C16 C17 C18 1.1(7)
C16 C17 C18 C19 0.5(7)
C15 C14 C19 N1 179.6(4)
C13 C14 C19 N1 4.9(6)
C15 C14 C19 C18 3.3(6)
C13 C14 C19 C18 -171.4(4)
C17 C18 C19 N1 -178.9(4)
C17 C18 C19 C14 -2.6(6)
C25 C20 C21 C22 -2.6(7)
N6 C20 C21 C22 -180.0(5)
C20 C21 C22 C23 -1.0(8)
C21 C22 C23 C24 3.4(8)
C22 C23 C24 C25 -2.2(7)
N6 C20 C25 C24 -178.8(4)
C21 C20 C25 C24 3.8(7)
N6 C20 C25 C26 4.8(7)
C21 C20 C25 C26 -172.6(4)
C23 C24 C25 C20 -1.3(7)
C23 C24 C25 C26 175.1(4)
C20 C25 C26 O2 169.0(4)
C24 C25 C26 O2 -7.4(7)
C20 C25 C26 N8 -6.7(6)
C24 C25 C26 N8 176.8(4)
N6 C27 C28 N7 -107.8(5)
N8 C27 C28 N7 12.0(6)
N6 C27 C28 C29 71.9(6)
N8 C27 C28 C29 -168.3(5)
C29 C28 N7 C32 -0.8(7)
C27 C28 N7 C32 178.8(4)
C28 N7 C32 C31 0.1(7)
N7 C32 C31 C30 0.6(9)
C32 C31 C30 C29 -0.5(9)
N9 C33 C34 N10 4.0(6)
N9 C33 C34 C35 -175.6(4)
N10 C34 C35 C36 -0.6(7)
C33 C34 C35 C36 179.0(4)
C34 C35 C36 C37 -0.6(7)
C35 C36 C37 C38 1.5(8)
C36 C37 C38 N10 -1.3(8)
C14 C19 N1 C12 23.7(6)
C18 C19 N1 C12 -160.2(4)
N2 C12 N1 C19 -46.4(5)
C7 C12 N1 C19 76.4(5)
O1 C13 N2 N4 5.0(5)
C14 C13 N2 N4 -179.9(3)
O1 C13 N2 C12 162.6(4)
C14 C13 N2 C12 -22.3(5)
N1 C12 N2 N4 -158.3(4)
C7 C12 N2 N4 77.9(5)
N1 C12 N2 C13 46.3(5)
C7 C12 N2 C13 -77.5(5)
C10 C9 C8 C7 -3.9(8)
N3 C7 C8 C9 4.0(8)
C12 C7 C8 C9 -176.0(5)
C5 C6 N4 N2 178.7(4)
C5 C6 N4 Fe1 -1.2(5)
C13 N2 N4 C6 174.4(4)
C12 N2 N4 C6 17.4(6)
C13 N2 N4 Fe1 -5.7(4)
C12 N2 N4 Fe1 -162.7(3)
C3 C4 N5 C5 0.1(7)
C3 C4 N5 Fe1 -178.5(4)
C1 C5 N5 C4 0.3(7)
C6 C5 N5 C4 -179.0(4)
C1 C5 N5 Fe1 179.1(4)
C6 C5 N5 Fe1 -0.3(5)
C25 C20 N6 C27 23.1(7)
C21 C20 N6 C27 -159.6(5)
N8 C27 N6 C20 -44.2(6)
C28 C27 N6 C20 77.1(6)
N7 C28 C29 C30 0.9(9)
C27 C28 C29 C30 -178.7(5)
C31 C30 C29 C28 -0.2(9)
O2 C26 N8 N9 5.3(6)
C25 C26 N8 N9 -178.9(3)
O2 C26 N8 C27 164.8(4)
C25 C26 N8 C27 -19.4(6)
N6 C27 N8 N9 -159.3(4)
C28 C27 N8 N9 78.4(5)
N6 C27 N8 C26 43.2(6)
C28 C27 N8 C26 -79.1(5)
C34 C33 N9 N8 175.1(4)
C34 C33 N9 Fe1 -6.4(5)
C26 N8 N9 C33 168.0(4)
C27 N8 N9 C33 8.4(7)
C26 N8 N9 Fe1 -10.5(4)
C27 N8 N9 Fe1 -170.1(3)
C37 C38 N10 C34 0.2(7)
C37 C38 N10 Fe1 -178.6(4)
C35 C34 N10 C38 0.8(7)
C33 C34 N10 C38 -178.8(4)
C35 C34 N10 Fe1 179.7(4)
C33 C34 N10 Fe1 0.1(5)
N2 C13 O1 Fe1 -1.8(5)
C14 C13 O1 Fe1 -176.6(3)
N8 C26 O2 Fe1 2.4(5)
C25 C26 O2 Fe1 -173.0(3)
